data_7123550
loop_
_publ_author_name
'Yue, Cheng-Yang'
'Yue, Yun-Di'
'Sun, Hai-Xiao'
'Li, Dong-Yang'
'Lin, Na'
'Wang, Xin-Ming'
'Jin, Ying-Xue'
'Dong, Yu-Han'
'Jing, Zhi-Hong'
'Lei, Xiao-Wu'

_publ_section_title
;
 Transition metal complex dye-sensitized 3D iodoplumbates: syntheses,
 structures and photoelectric properties
;
_journal_name_full 'Chemical Communications'
_journal_paper_doi 10.1039/C9CC02301A
_journal_year 2019
_chemical_formula_moiety C60N12H49Fe2Pb8I21
_chemical_formula_sum 'C60 H49 Fe2 I21 N12 Pb8'
_chemical_formula_weight 5372.23
_chemical_name_systematic
; 
 ? 
;
_space_group_IT_number 14
_symmetry_cell_setting monoclinic
_symmetry_space_group_name_Hall '-P 2ybc'
_symmetry_space_group_name_H-M 'P 1 21/c 1'
_atom_sites_solution_hydrogens geom
_atom_sites_solution_primary direct
_atom_sites_solution_secondary difmap
_audit_creation_method SHELXL-97
_audit_update_record
;
2019-03-12 deposited with the CCDC.    2019-05-09 downloaded from the CCDC.
;
_cell_angle_alpha 90.00
_cell_angle_beta 117.5470(10)
_cell_angle_gamma 90.00
_cell_formula_units_Z 2
_cell_length_a 19.9674(10)
_cell_length_b 14.5362(7)
_cell_length_c 19.6748(10)
_cell_measurement_reflns_used 4685
_cell_measurement_temperature 296(2)
_cell_measurement_theta_max 27.3516
_cell_measurement_theta_min 2.5987
_cell_volume 5063.2(4)
_computing_cell_refinement 'Bruker SAINT'
_computing_data_collection 'Bruker APEX2'
_computing_data_reduction 'Bruker SAINT'
_computing_molecular_graphics 'Bruker SHELXTL'
_computing_publication_material 'Bruker SHELXTL'
_computing_structure_refinement 'SHELXL-97 (Sheldrick, 2008)'
_computing_structure_solution 'SHELXS-97 (Sheldrick, 2008)'
_diffrn_ambient_temperature 296(2)
_diffrn_measured_fraction_theta_full 0.996
_diffrn_measured_fraction_theta_max 0.996
_diffrn_measurement_device_type 'Bruker APEX-II CCD'
_diffrn_measurement_method 'phi and omega scans'
_diffrn_radiation_monochromator graphite
_diffrn_radiation_source 'fine-focus sealed tube'
_diffrn_radiation_type MoK\a
_diffrn_radiation_wavelength 0.71073
_diffrn_reflns_av_R_equivalents 0.0547
_diffrn_reflns_av_sigmaI/netI 0.0451
_diffrn_reflns_limit_h_max 25
_diffrn_reflns_limit_h_min -25
_diffrn_reflns_limit_k_max 18
_diffrn_reflns_limit_k_min -18
_diffrn_reflns_limit_l_max 25
_diffrn_reflns_limit_l_min -25
_diffrn_reflns_number 58126
_diffrn_reflns_theta_full 27.44
_diffrn_reflns_theta_max 27.44
_diffrn_reflns_theta_min 1.81
_exptl_absorpt_coefficient_mu 19.966
_exptl_absorpt_correction_T_max 0.1236
_exptl_absorpt_correction_T_min 0.1086
_exptl_absorpt_correction_type multi-scan
_exptl_absorpt_process_details 'SADABS; Bruker, 2000'
_exptl_crystal_colour red
_exptl_crystal_density_diffrn 3.524
_exptl_crystal_density_method 'not measured'
_exptl_crystal_description prism
_exptl_crystal_F_000 4628
_exptl_crystal_size_max 0.20
_exptl_crystal_size_mid 0.18
_exptl_crystal_size_min 0.18
_refine_diff_density_max 5.600
_refine_diff_density_min -6.725
_refine_diff_density_rms 0.372
_refine_ls_extinction_method SHELXL
_refine_ls_goodness_of_fit_ref 1.038
_refine_ls_hydrogen_treatment constr
_refine_ls_matrix_type full
_refine_ls_number_parameters 466
_refine_ls_number_reflns 11509
_refine_ls_number_restraints 1
_refine_ls_restrained_S_all 1.038
_refine_ls_R_factor_all 0.0972
_refine_ls_R_factor_gt 0.0647
_refine_ls_shift/su_max 0.133
_refine_ls_shift/su_mean 0.003
_refine_ls_structure_factor_coef Fsqd
_refine_ls_weighting_details 'calc w=1/[\s^2^(Fo^2^)+(0.1082P)^2^+111.7295P] where P=(Fo^2^+2Fc^2^)/3'
_refine_ls_weighting_scheme calc
_refine_ls_wR_factor_gt 0.1847
_refine_ls_wR_factor_ref 0.2054
_reflns_number_gt 7955
_reflns_number_total 11509
_reflns_threshold_expression >2sigma(I)
_cod_data_source_file c9cc02301a2.cif
_cod_data_source_block C60N12H49Fe2Pb8I21
_cod_original_sg_symbol_H-M P2(1)/c
_cod_database_code 7123550

loop_
_symmetry_equiv_pos_as_xyz
'x, y, z'
'-x, y+1/2, -z+1/2'
'-x, -y, -z'
'x, -y-1/2, z-1/2'

loop_
_atom_site_label
_atom_site_type_symbol
_atom_site_fract_x
_atom_site_fract_y
_atom_site_fract_z
_atom_site_U_iso_or_equiv
_atom_site_adp_type
_atom_site_occupancy
_atom_site_symmetry_multiplicity
_atom_site_calc_flag
_atom_site_refinement_flags
Pb1 Pb 0.26973(4) 0.33835(5) 0.17429(5) 0.0496(2) Uani 1 1 d .
Pb2 Pb 0.06700(4) 0.32827(5) 0.20116(4) 0.0475(2) Uani 1 1 d .
Pb3 Pb 0.16737(5) 0.34534(5) -0.06883(5) 0.0534(2) Uani 1 1 d .
Pb4 Pb 0.37557(5) 0.31805(7) 0.41776(5) 0.0647(3) Uani 1 1 d .
I1 I 0.44121(6) 0.33761(7) 0.30299(6) 0.0360(2) Uani 1 1 d .
I2 I 0.09635(6) 0.34132(10) 0.04622(6) 0.0503(3) Uani 1 1 d .
I3 I 0.23443(7) 0.46706(8) 0.28039(7) 0.0443(3) Uani 1 1 d .
I4 I 0.29270(7) 0.19600(9) 0.04279(7) 0.0484(3) Uani 1 1 d .
I5 I 0.04839(8) 0.30663(9) 0.34848(7) 0.0489(3) Uani 1 1 d .
I6 I 0.29392(7) 0.49012(9) 0.07919(7) 0.0462(3) Uani 1 1 d .
I7 I -0.05016(7) 0.18711(10) 0.11075(9) 0.0561(3) Uani 1 1 d .
Fe1 Fe -0.27882(10) 0.34130(12) 0.31433(10) 0.0198(4) Uani 1 1 d .
I8 I -0.05246(8) 0.49191(9) 0.16429(9) 0.0631(4) Uani 1 1 d .
I9 I 0.47432(14) 0.15226(13) 0.48538(11) 0.0897(6) Uani 1 1 d .
I10 I 0.22003(12) 0.32116(11) -0.21315(11) 0.0792(5) Uani 1 1 d .
I11 I 0.5000 0.0000 0.0000 0.149(2) Uani 1 2 d S
N6 N -0.3586(7) 0.4312(8) 0.2700(7) 0.028(3) Uani 1 1 d .
N5 N -0.2940(7) 0.3447(8) 0.4045(7) 0.026(2) Uani 1 1 d .
N4 N -0.3593(6) 0.2548(8) 0.2578(7) 0.026(2) Uani 1 1 d .
N3 N -0.2025(6) 0.2472(8) 0.3516(7) 0.028(3) Uani 1 1 d .
N2 N -0.2006(7) 0.4301(8) 0.3711(7) 0.031(3) Uani 1 1 d .
N1 N -0.2596(8) 0.3422(10) 0.2268(8) 0.039(3) Uani 1 1 d .
C30 C -0.3523(8) 0.1623(10) 0.2563(9) 0.031(3) Uani 1 1 d .
H30 H -0.3063 0.1346 0.2879 0.037 Uiso 1 1 calc .
C16 C -0.2498(9) 0.4073(10) 0.4578(9) 0.033(3) Uani 1 1 d .
C25 C -0.4257(8) 0.3949(9) 0.2211(8) 0.027(3) Uani 1 1 d .
C20 C -0.3468(9) 0.2988(12) 0.4147(9) 0.036(3) Uani 1 1 d .
H20 H -0.3766 0.2561 0.3779 0.044 Uiso 1 1 calc .
C26 C -0.4271(7) 0.2958(10) 0.2142(7) 0.024(3) Uani 1 1 d .
C15 C -0.1956(9) 0.4537(10) 0.4394(9) 0.033(3) Uani 1 1 d .
C10 C -0.1773(9) 0.2029(11) 0.4175(11) 0.041(4) Uani 1 1 d .
H10 H -0.1972 0.2192 0.4503 0.049 Uiso 1 1 calc .
C21 C -0.3517(9) 0.5216(10) 0.2806(9) 0.037(4) Uani 1 1 d .
H21 H -0.3049 0.5457 0.3148 0.045 Uiso 1 1 calc .
C24 C -0.4880(9) 0.4527(10) 0.1792(9) 0.033(3) Uani 1 1 d .
H24 H -0.5340 0.4275 0.1445 0.040 Uiso 1 1 calc .
C27 C -0.4896(9) 0.2439(13) 0.1680(9) 0.039(4) Uani 1 1 d .
H27 H -0.5356 0.2728 0.1384 0.047 Uiso 1 1 calc .
C28 C -0.4845(10) 0.1500(11) 0.1654(10) 0.041(4) Uani 1 1 d .
H28 H -0.5269 0.1144 0.1363 0.049 Uiso 1 1 calc .
C23 C -0.4809(10) 0.5452(12) 0.1896(11) 0.043(4) Uani 1 1 d .
H23 H -0.5216 0.5839 0.1618 0.052 Uiso 1 1 calc .
C22 C -0.4114(14) 0.5813(11) 0.2426(12) 0.058(6) Uani 1 1 d .
H22 H -0.4054 0.6442 0.2522 0.070 Uiso 1 1 calc .
C9 C -0.1217(10) 0.1316(14) 0.4420(13) 0.057(5) Uani 1 1 d .
H9 H -0.1057 0.0998 0.4879 0.068 Uiso 1 1 calc .
C19 C -0.3586(10) 0.3122(16) 0.4773(10) 0.054(5) Uani 1 1 d .
H19 H -0.3932 0.2769 0.4852 0.064 Uiso 1 1 calc .
C6 C -0.1718(8) 0.2273(13) 0.3041(10) 0.042(4) Uani 1 1 d .
C18 C -0.3148(13) 0.3836(17) 0.5305(11) 0.062(6) Uani 1 1 d .
H18 H -0.3247 0.4008 0.5705 0.074 Uiso 1 1 calc .
C17 C -0.2592(10) 0.4249(13) 0.5207(9) 0.043(4) Uani 1 1 d .
H17 H -0.2270 0.4660 0.5575 0.052 Uiso 1 1 calc .
C11 C -0.1541(11) 0.4671(13) 0.3478(12) 0.051(5) Uani 1 1 d .
H11 H -0.1588 0.4520 0.2998 0.062 Uiso 1 1 calc .
C29 C -0.4126(10) 0.1089(10) 0.2083(11) 0.046(4) Uani 1 1 d .
H29 H -0.4062 0.0462 0.2041 0.055 Uiso 1 1 calc .
C5 C -0.2053(10) 0.2813(13) 0.2326(11) 0.046(4) Uani 1 1 d .
C14 C -0.1427(10) 0.5156(12) 0.4871(11) 0.048(4) Uani 1 1 d .
H14 H -0.1407 0.5319 0.5337 0.057 Uiso 1 1 calc .
C1 C -0.2918(12) 0.3945(16) 0.1647(11) 0.058(5) Uani 1 1 d .
H1 H -0.3292 0.4358 0.1603 0.069 Uiso 1 1 calc .
C7 C -0.1174(10) 0.1611(13) 0.3225(14) 0.054(5) Uani 1 1 d .
H7 H -0.0972 0.1486 0.2894 0.065 Uiso 1 1 calc .
C13 C -0.0930(11) 0.5530(13) 0.4648(13) 0.061(6) Uani 1 1 d .
H13 H -0.0568 0.5943 0.4972 0.073 Uiso 1 1 calc .
C4 C -0.1825(13) 0.2773(19) 0.1791(12) 0.069(6) Uani 1 1 d U
H4 H -0.1449 0.2361 0.1841 0.083 Uiso 1 1 calc .
C8 C -0.0931(10) 0.1142(14) 0.3889(14) 0.058(6) Uani 1 1 d .
H8 H -0.0565 0.0690 0.4003 0.069 Uiso 1 1 calc .
C12 C -0.0952(12) 0.5314(14) 0.3970(16) 0.067(6) Uani 1 1 d .
H12 H -0.0609 0.5563 0.3824 0.081 Uiso 1 1 calc .
C2 C -0.2721(16) 0.390(2) 0.1075(12) 0.082(8) Uani 1 1 d .
H2 H -0.2974 0.4242 0.0630 0.098 Uiso 1 1 calc .
C3 C -0.2141(17) 0.333(2) 0.1175(16) 0.087(8) Uani 1 1 d U
H3 H -0.1960 0.3327 0.0816 0.104 Uiso 1 1 calc .

loop_
_atom_site_aniso_label
_atom_site_aniso_U_11
_atom_site_aniso_U_22
_atom_site_aniso_U_33
_atom_site_aniso_U_23
_atom_site_aniso_U_13
_atom_site_aniso_U_12
Pb1 0.0386(4) 0.0447(4) 0.0675(5) -0.0064(3) 0.0263(4) -0.0018(3)
Pb2 0.0439(4) 0.0595(4) 0.0398(4) 0.0008(3) 0.0200(3) -0.0041(3)
Pb3 0.0519(4) 0.0534(4) 0.0590(5) -0.0002(3) 0.0291(4) 0.0021(3)
Pb4 0.0687(6) 0.0808(6) 0.0501(5) 0.0067(4) 0.0322(4) 0.0096(4)
I1 0.0355(5) 0.0336(5) 0.0385(6) -0.0010(4) 0.0168(4) 0.0007(4)
I2 0.0316(6) 0.0919(9) 0.0281(5) -0.0050(6) 0.0143(5) -0.0059(6)
I3 0.0496(7) 0.0436(6) 0.0400(6) -0.0031(5) 0.0209(5) 0.0033(5)
I4 0.0405(6) 0.0502(6) 0.0480(7) 0.0057(5) 0.0149(5) 0.0009(5)
I5 0.0585(8) 0.0544(7) 0.0348(6) 0.0031(5) 0.0225(5) 0.0030(6)
I6 0.0433(6) 0.0558(7) 0.0382(6) 0.0034(5) 0.0177(5) -0.0008(5)
I7 0.0423(7) 0.0608(7) 0.0660(9) -0.0186(6) 0.0259(6) 0.0004(5)
Fe1 0.0203(9) 0.0232(9) 0.0176(9) -0.0018(7) 0.0100(7) -0.0040(7)
I8 0.0605(8) 0.0481(7) 0.0727(9) 0.0177(6) 0.0238(7) 0.0062(6)
I9 0.1346(17) 0.0825(11) 0.0705(11) 0.0229(9) 0.0630(12) 0.0311(11)
I10 0.1255(16) 0.0559(8) 0.0793(11) -0.0045(7) 0.0670(11) -0.0183(9)
I11 0.199(4) 0.187(3) 0.0328(11) -0.0062(16) 0.0305(16) -0.136(3)
N6 0.031(6) 0.022(5) 0.029(6) 0.006(5) 0.013(5) -0.002(5)
N5 0.026(6) 0.034(6) 0.019(6) 0.003(5) 0.011(5) 0.002(5)
N4 0.026(6) 0.024(5) 0.030(6) -0.001(5) 0.016(5) -0.005(5)
N3 0.018(6) 0.027(6) 0.038(7) -0.002(5) 0.014(5) 0.000(4)
N2 0.026(6) 0.029(6) 0.032(7) -0.003(5) 0.008(5) -0.006(5)
N1 0.046(8) 0.049(8) 0.034(7) -0.007(6) 0.030(7) -0.018(6)
C30 0.021(7) 0.029(7) 0.036(8) -0.008(6) 0.008(6) -0.002(5)
C16 0.033(8) 0.032(7) 0.029(8) -0.005(6) 0.009(6) 0.009(6)
C25 0.029(7) 0.026(7) 0.022(7) 0.000(5) 0.010(6) 0.001(5)
C20 0.035(8) 0.052(9) 0.026(8) -0.005(7) 0.017(7) -0.007(7)
C26 0.025(7) 0.035(7) 0.012(6) 0.003(5) 0.010(5) 0.002(5)
C15 0.032(8) 0.029(7) 0.033(8) 0.001(6) 0.011(7) -0.001(6)
C10 0.034(9) 0.032(8) 0.052(10) -0.001(7) 0.016(8) 0.011(7)
C21 0.044(9) 0.026(7) 0.030(8) -0.003(6) 0.006(7) -0.008(6)
C24 0.039(8) 0.036(8) 0.031(8) 0.006(6) 0.023(7) 0.007(6)
C27 0.026(8) 0.058(10) 0.028(8) -0.004(7) 0.008(6) -0.002(7)
C28 0.038(9) 0.038(8) 0.040(9) -0.015(7) 0.013(7) -0.011(7)
C23 0.046(10) 0.036(9) 0.047(10) 0.012(7) 0.022(8) 0.017(7)
C22 0.107(18) 0.017(7) 0.061(13) 0.006(8) 0.048(13) 0.010(9)
C9 0.028(9) 0.051(11) 0.072(14) -0.013(10) 0.008(9) -0.007(8)
C19 0.039(10) 0.097(16) 0.028(9) 0.009(9) 0.018(8) 0.002(10)
C6 0.022(8) 0.059(11) 0.047(10) -0.022(8) 0.018(7) -0.015(7)
C18 0.067(13) 0.099(17) 0.034(10) -0.016(10) 0.036(10) 0.006(12)
C17 0.045(10) 0.055(10) 0.028(8) -0.013(7) 0.015(7) 0.003(8)
C11 0.049(11) 0.050(10) 0.060(12) -0.008(9) 0.029(10) -0.023(8)
C29 0.044(10) 0.021(7) 0.055(11) -0.011(7) 0.007(8) -0.005(6)
C5 0.035(9) 0.059(11) 0.054(11) -0.027(9) 0.030(8) -0.023(8)
C14 0.033(9) 0.042(9) 0.049(11) -0.010(8) 0.004(8) -0.005(7)
C1 0.064(13) 0.075(14) 0.042(11) 0.000(10) 0.032(10) -0.023(11)
C7 0.032(9) 0.055(11) 0.081(15) -0.033(11) 0.030(10) -0.007(8)
C13 0.050(12) 0.035(9) 0.055(12) -0.005(8) -0.012(9) -0.007(8)
C4 0.068(14) 0.120(19) 0.049(11) -0.032(10) 0.052(11) -0.028(12)
C8 0.026(9) 0.049(11) 0.089(17) -0.018(11) 0.019(10) 0.010(8)
C12 0.052(12) 0.046(11) 0.093(18) -0.001(11) 0.026(12) -0.022(9)
C2 0.087(18) 0.12(2) 0.037(11) -0.002(13) 0.028(12) -0.045(17)
C3 0.083(18) 0.15(3) 0.064(14) -0.012(12) 0.062(14) -0.027(16)

loop_
_atom_type_symbol
_atom_type_description
_atom_type_scat_dispersion_real
_atom_type_scat_dispersion_imag
_atom_type_scat_source
C C 0.0033 0.0016 'International Tables Vol C Tables 4.2.6.8 and 6.1.1.4'
H H 0.0000 0.0000 'International Tables Vol C Tables 4.2.6.8 and 6.1.1.4'
N N 0.0061 0.0033 'International Tables Vol C Tables 4.2.6.8 and 6.1.1.4'
Fe Fe 0.3463 0.8444 'International Tables Vol C Tables 4.2.6.8 and 6.1.1.4'
I I -0.4742 1.8119 'International Tables Vol C Tables 4.2.6.8 and 6.1.1.4'
Pb Pb -3.3944 10.1111 'International Tables Vol C Tables 4.2.6.8 and 6.1.1.4'

loop_
_geom_angle_atom_site_label_1
_geom_angle_atom_site_label_2
_geom_angle_atom_site_label_3
_geom_angle
_geom_angle_site_symmetry_1
_geom_angle_site_symmetry_3
I6 Pb1 I3 97.17(4) . .
I6 Pb1 I1 94.17(3) . .
I3 Pb1 I1 87.85(4) . .
I6 Pb1 I2 85.89(4) . .
I3 Pb1 I2 91.25(4) . .
I1 Pb1 I2 179.10(4) . .
I7 Pb2 I5 94.99(4) . .
I7 Pb2 I8 94.52(4) . .
I5 Pb2 I8 83.60(4) . .
I7 Pb2 I2 85.19(4) . .
I5 Pb2 I2 176.21(4) . .
I8 Pb2 I2 100.16(4) . .
I5 Pb3 I2 82.79(4) 4_565 .
I5 Pb3 I8 92.93(4) 4_565 3_565
I2 Pb3 I8 89.81(4) . 3_565
I5 Pb3 I4 92.41(4) 4_565 .
I2 Pb3 I4 87.96(4) . .
I8 Pb3 I4 173.91(5) 3_565 .
I9 Pb4 I1 89.09(5) . .
Pb4 I1 Pb1 85.30(3) . .
Pb3 I2 Pb1 83.38(3) . .
Pb3 I2 Pb2 165.44(5) . .
Pb1 I2 Pb2 82.20(3) . .
Pb3 I5 Pb2 99.72(4) 4_566 .
N3 Fe1 N6 175.9(5) . .
N3 Fe1 N1 84.0(6) . .
N6 Fe1 N1 93.2(6) . .
N3 Fe1 N5 95.8(5) . .
N6 Fe1 N5 87.1(5) . .
N1 Fe1 N5 177.2(5) . .
N3 Fe1 N2 88.2(5) . .
N6 Fe1 N2 95.0(5) . .
N1 Fe1 N2 94.0(6) . .
N5 Fe1 N2 83.2(5) . .
N3 Fe1 N4 93.3(5) . .
N6 Fe1 N4 83.5(5) . .
N1 Fe1 N4 86.9(5) . .
N5 Fe1 N4 95.9(5) . .
N2 Fe1 N4 178.3(5) . .
Pb2 I8 Pb3 158.54(6) . 3_565
C21 N6 C25 119.9(13) . .
C21 N6 Fe1 126.5(11) . .
C25 N6 Fe1 113.5(9) . .
C20 N5 C16 119.4(13) . .
C20 N5 Fe1 126.5(10) . .
C16 N5 Fe1 113.8(10) . .
C30 N4 C26 120.2(12) . .
C30 N4 Fe1 126.3(10) . .
C26 N4 Fe1 113.5(9) . .
C10 N3 C6 118.8(14) . .
C10 N3 Fe1 126.5(10) . .
C6 N3 Fe1 114.7(12) . .
C11 N2 C15 120.2(14) . .
C11 N2 Fe1 125.4(12) . .
C15 N2 Fe1 114.5(10) . .
C1 N1 C5 118.6(16) . .
C1 N1 Fe1 127.9(14) . .
C5 N1 Fe1 113.5(12) . .
N4 C30 C29 120.7(14) . .
N4 C30 H30 119.7 . .
C29 C30 H30 119.7 . .
C17 C16 N5 121.0(16) . .
C17 C16 C15 124.8(15) . .
N5 C16 C15 114.2(13) . .
N6 C25 C24 120.1(13) . .
N6 C25 C26 115.4(12) . .
C24 C25 C26 124.5(13) . .
N5 C20 C19 122.6(16) . .
N5 C20 H20 118.7 . .
C19 C20 H20 118.7 . .
N4 C26 C27 120.6(14) . .
N4 C26 C25 113.9(12) . .
C27 C26 C25 125.4(13) . .
N2 C15 C14 121.8(16) . .
N2 C15 C16 114.2(13) . .
C14 C15 C16 123.9(16) . .
N3 C10 C9 124.5(17) . .
N3 C10 H10 117.7 . .
C9 C10 H10 117.8 . .
N6 C21 C22 122.3(15) . .
N6 C21 H21 118.8 . .
C22 C21 H21 118.8 . .
C23 C24 C25 120.1(15) . .
C23 C24 H24 120.0 . .
C25 C24 H24 120.0 . .
C28 C27 C26 120.6(15) . .
C28 C27 H27 119.7 . .
C26 C27 H27 119.7 . .
C27 C28 C29 118.0(14) . .
C27 C28 H28 121.0 . .
C29 C28 H28 121.0 . .
C24 C23 C22 118.8(15) . .
C24 C23 H23 120.6 . .
C22 C23 H23 120.6 . .
C21 C22 C23 118.7(15) . .
C21 C22 H22 120.7 . .
C23 C22 H22 120.6 . .
C8 C9 C10 113(2) . .
C8 C9 H9 123.4 . .
C10 C9 H9 123.4 . .
C20 C19 C18 117.1(17) . .
C20 C19 H19 121.5 . .
C18 C19 H19 121.5 . .
N3 C6 C7 121.4(19) . .
N3 C6 C5 113.1(15) . .
C7 C6 C5 125.5(17) . .
C17 C18 C19 118.4(15) . .
C17 C18 H18 120.8 . .
C19 C18 H18 120.8 . .
C18 C17 C16 121.0(16) . .
C18 C17 H17 119.5 . .
C16 C17 H17 119.5 . .
N2 C11 C12 120.4(19) . .
N2 C11 H11 119.8 . .
C12 C11 H11 119.8 . .
C30 C29 C28 119.6(14) . .
C30 C29 H29 120.2 . .
C28 C29 H29 120.2 . .
C4 C5 N1 121(2) . .
C4 C5 C6 124(2) . .
N1 C5 C6 114.7(15) . .
C13 C14 C15 118.9(18) . .
C13 C14 H14 120.6 . .
C15 C14 H14 120.6 . .
N1 C1 C2 122(2) . .
N1 C1 H1 118.9 . .
C2 C1 H1 118.9 . .
C8 C7 C6 119.9(18) . .
C8 C7 H7 120.1 . .
C6 C7 H7 120.0 . .
C12 C13 C14 121.8(17) . .
C12 C13 H13 119.1 . .
C14 C13 H13 119.1 . .
C5 C4 C3 120(2) . .
C5 C4 H4 120.0 . .
C3 C4 H4 120.1 . .
C7 C8 C9 122.2(17) . .
C7 C8 H8 118.9 . .
C9 C8 H8 118.9 . .
C13 C12 C11 116.9(19) . .
C13 C12 H12 121.6 . .
C11 C12 H12 121.6 . .
C1 C2 C3 118(2) . .
C1 C2 H2 121.1 . .
C3 C2 H2 121.1 . .
C4 C3 C2 120(2) . .
C4 C3 H3 119.8 . .
C2 C3 H3 119.8 . .

loop_
_geom_bond_atom_site_label_1
_geom_bond_atom_site_label_2
_geom_bond_distance
_geom_bond_site_symmetry_2
Pb1 I6 3.0720(14) .
Pb1 I3 3.1171(13) .
Pb1 I1 3.1807(13) .
Pb1 I2 3.2043(14) .
Pb2 I7 2.9997(15) .
Pb2 I5 3.1041(14) .
Pb2 I8 3.2052(16) .
Pb2 I2 3.3652(13) .
Pb3 I5 3.0976(15) 4_565
Pb3 I2 3.1792(14) .
Pb3 I8 3.2253(15) 3_565
Pb3 I4 3.2733(14) .
Pb4 I9 3.007(2) .
Pb4 I1 3.1043(14) .
I5 Pb3 3.0976(15) 4_566
Fe1 N3 1.922(12) .
Fe1 N6 1.929(12) .
Fe1 N1 1.929(13) .
Fe1 N5 1.933(12) .
Fe1 N2 1.934(12) .
Fe1 N4 1.935(11) .
I8 Pb3 3.2254(15) 3_565
N6 C21 1.328(18) .
N6 C25 1.343(18) .
N5 C20 1.339(19) .
N5 C16 1.361(19) .
N4 C30 1.353(18) .
N4 C26 1.361(17) .
N3 C10 1.32(2) .
N3 C6 1.36(2) .
N2 C11 1.33(2) .
N2 C15 1.34(2) .
N1 C1 1.33(3) .
N1 C5 1.36(2) .
C30 C29 1.38(2) .
C30 H30 0.9300 .
C16 C17 1.36(2) .
C16 C15 1.46(2) .
C25 C24 1.41(2) .
C25 C26 1.446(19) .
C20 C19 1.37(2) .
C20 H20 0.9300 .
C26 C27 1.38(2) .
C15 C14 1.37(2) .
C10 C9 1.43(2) .
C10 H10 0.9299 .
C21 C22 1.38(3) .
C21 H21 0.9300 .
C24 C23 1.36(2) .
C24 H24 0.9299 .
C27 C28 1.37(2) .
C27 H27 0.9300 .
C28 C29 1.42(2) .
C28 H28 0.9300 .
C23 C22 1.40(3) .
C23 H23 0.9300 .
C22 H22 0.9300 .
C9 C8 1.43(3) .
C9 H9 0.9301 .
C19 C18 1.45(3) .
C19 H19 0.9300 .
C6 C7 1.37(3) .
C6 C5 1.47(3) .
C18 C17 1.35(3) .
C18 H18 0.9300 .
C17 H17 0.9300 .
C11 C12 1.46(3) .
C11 H11 0.9300 .
C29 H29 0.9300 .
C5 C4 1.33(2) .
C14 C13 1.37(3) .
C14 H14 0.9300 .
C1 C2 1.35(3) .
C1 H1 0.9301 .
C7 C8 1.35(3) .
C7 H7 0.9300 .
C13 C12 1.35(3) .
C13 H13 0.9299 .
C4 C3 1.35(4) .
C4 H4 0.9302 .
C8 H8 0.9300 .
C12 H12 0.9300 .
C2 C3 1.36(4) .
C2 H2 0.9302 .
C3 H3 0.9295 .
